data_4336987
loop_
_publ_author_name
'Laleh Tahsini'
'Sarah E. Specht'
'June S. Lum'
'Joshua J. M. Nelson'
'Alexandra F. Long'
'James A. Golen'
'Arnold L. Rheingold'
'Linda H. Doerrer'

_publ_section_title
;
 Structural and Electronic Properties of Old and New A2[M(pinF)2]
 Complexes
;
_journal_name_full 'Inorganic Chemistry'
_journal_page_first 14050
_journal_page_last 14063
_journal_paper_doi 10.1021/ic401837y
_journal_volume 52
_journal_year 2013
_chemical_formula_sum 'C28 H40 Cu F24 K2 O12'
_chemical_formula_weight 1166.34
_chemical_name_systematic
; 
 ? 
;
_space_group_IT_number 14
_symmetry_cell_setting monoclinic
_symmetry_space_group_name_Hall '-P 2yn'
_symmetry_space_group_name_H-M 'P 1 21/n 1'
_atom_sites_solution_hydrogens geom
_atom_sites_solution_primary direct
_atom_sites_solution_secondary difmap
_audit_creation_method SHELXL-97
_cell_angle_alpha 90.00
_cell_angle_beta 96.941(10)
_cell_angle_gamma 90.00
_cell_formula_units_Z 2
_cell_length_a 11.019(8)
_cell_length_b 18.149(13)
_cell_length_c 11.924(9)
_cell_measurement_reflns_used 8364
_cell_measurement_temperature 153(2)
_cell_measurement_theta_max 24.48
_cell_measurement_theta_min 2.63
_cell_volume 2367(3)
_computing_cell_refinement 'Bruker SAINT'
_computing_data_collection 'Bruker APEX2'
_computing_data_reduction 'Bruker SAINT'
_computing_molecular_graphics 'Bruker SHELXTL'
_computing_publication_material 'Bruker SHELXTL'
_computing_structure_refinement 'SHELXL-97 (Sheldrick, 1997)'
_computing_structure_solution 'SHELXS-97 (Sheldrick, 1990)'
_diffrn_ambient_temperature 153(2)
_diffrn_measured_fraction_theta_full 1.000
_diffrn_measured_fraction_theta_max 0.992
_diffrn_measurement_device_type 'Bruker APEX-II CCD'
_diffrn_measurement_method '\f and \w scans'
_diffrn_radiation_monochromator graphite
_diffrn_radiation_source 'fine-focus sealed tube'
_diffrn_radiation_type MoK\a
_diffrn_radiation_wavelength 0.71073
_diffrn_reflns_av_R_equivalents 0.0769
_diffrn_reflns_av_sigmaI/netI 0.0418
_diffrn_reflns_limit_h_max 13
_diffrn_reflns_limit_h_min -13
_diffrn_reflns_limit_k_max 21
_diffrn_reflns_limit_k_min -21
_diffrn_reflns_limit_l_max 14
_diffrn_reflns_limit_l_min -14
_diffrn_reflns_number 32784
_diffrn_reflns_theta_full 25.00
_diffrn_reflns_theta_max 25.40
_diffrn_reflns_theta_min 2.05
_exptl_absorpt_coefficient_mu 0.782
_exptl_absorpt_correction_T_max 0.8166
_exptl_absorpt_correction_T_min 0.7661
_exptl_absorpt_correction_type multi-scan
_exptl_absorpt_process_details sadabs
_exptl_crystal_colour blue
_exptl_crystal_density_diffrn 1.637
_exptl_crystal_description block
_exptl_crystal_F_000 1174
_exptl_crystal_size_max 0.36
_exptl_crystal_size_mid 0.33
_exptl_crystal_size_min 0.27
_refine_diff_density_max 0.517
_refine_diff_density_min -0.427
_refine_diff_density_rms 0.060
_refine_ls_extinction_method none
_refine_ls_goodness_of_fit_ref 1.043
_refine_ls_hydrogen_treatment constr
_refine_ls_matrix_type full
_refine_ls_number_parameters 304
_refine_ls_number_reflns 4338
_refine_ls_number_restraints 0
_refine_ls_restrained_S_all 1.043
_refine_ls_R_factor_all 0.0504
_refine_ls_R_factor_gt 0.0394
_refine_ls_shift/su_max 0.001
_refine_ls_shift/su_mean 0.000
_refine_ls_structure_factor_coef Fsqd
_refine_ls_weighting_details 'calc w=1/[\s^2^(Fo^2^)+(0.0600P)^2^+0.8000P] where P=(Fo^2^+2Fc^2^)/3'
_refine_ls_weighting_scheme calc
_refine_ls_wR_factor_gt 0.1051
_refine_ls_wR_factor_ref 0.1151
_reflns_number_gt 3575
_reflns_number_total 4338
_reflns_threshold_expression >2sigma(I)
_cod_data_source_file ic401837y_si_002_6.cif
_cod_data_source_block lhd146_Compound_7
_cod_database_code 4336987

loop_
_symmetry_equiv_pos_as_xyz
'x, y, z'
'-x+1/2, y+1/2, -z+1/2'
'-x, -y, -z'
'x-1/2, -y-1/2, z-1/2'

loop_
_atom_site_label
_atom_site_type_symbol
_atom_site_fract_x
_atom_site_fract_y
_atom_site_fract_z
_atom_site_U_iso_or_equiv
_atom_site_adp_type
_atom_site_occupancy
_atom_site_symmetry_multiplicity
_atom_site_calc_flag
_atom_site_refinement_flags
Cu1 Cu 0.0000 0.0000 0.5000 0.03252(14) Uani 1 2 d S
K1 K 0.18900(5) 0.12719(3) 0.37155(5) 0.04059(17) Uani 1 1 d .
F1 F -0.37441(16) 0.00670(11) 0.35051(17) 0.0670(5) Uani 1 1 d .
F2 F -0.36892(16) -0.11080(11) 0.33945(17) 0.0716(6) Uani 1 1 d .
F3 F -0.35720(15) -0.04510(11) 0.19048(14) 0.0671(5) Uani 1 1 d .
F4 F -0.16685(19) -0.17801(9) 0.36224(17) 0.0716(5) Uani 1 1 d .
F5 F -0.16275(19) -0.14246(10) 0.18965(15) 0.0676(5) Uani 1 1 d .
F6 F -0.00549(16) -0.12654(9) 0.31566(15) 0.0588(5) Uani 1 1 d .
F7 F -0.00170(16) -0.04068(10) 0.14164(13) 0.0577(4) Uani 1 1 d .
F8 F -0.02580(17) 0.07537(10) 0.12074(13) 0.0609(5) Uani 1 1 d .
F9 F -0.17974(17) 0.00365(10) 0.08205(14) 0.0622(5) Uani 1 1 d .
F10 F -0.10104(19) 0.15435(9) 0.27346(16) 0.0690(5) Uani 1 1 d .
F11 F -0.27625(17) 0.10527(10) 0.21925(16) 0.0682(5) Uani 1 1 d .
F12 F -0.20406(17) 0.10752(10) 0.39709(15) 0.0601(5) Uani 1 1 d .
O1 O 0.2653(2) 0.14694(12) 0.15932(17) 0.0606(6) Uani 1 1 d .
O2 O 0.33548(19) 0.02136(11) 0.29091(17) 0.0527(5) Uani 1 1 d .
O3 O 0.39549(19) 0.20916(11) 0.4265(2) 0.0650(6) Uani 1 1 d .
O4 O 0.1703(2) 0.28092(12) 0.3923(2) 0.0702(7) Uani 1 1 d .
O5 O -0.15531(15) -0.04332(10) 0.44841(13) 0.0389(4) Uani 1 1 d .
O6 O 0.00542(15) 0.02875(10) 0.34602(13) 0.0377(4) Uani 1 1 d .
C1 C 0.2827(4) 0.2188(2) 0.1143(3) 0.0841(12) Uani 1 1 d .
H1A H 0.3093 0.2141 0.0391 0.126 Uiso 1 1 calc R
H1B H 0.3452 0.2452 0.1643 0.126 Uiso 1 1 calc R
H1C H 0.2055 0.2461 0.1086 0.126 Uiso 1 1 calc R
C2 C 0.3510(3) 0.09458(19) 0.1276(3) 0.0591(8) Uani 1 1 d .
H2A H 0.4348 0.1090 0.1595 0.071 Uiso 1 1 calc R
H2B H 0.3475 0.0930 0.0443 0.071 Uiso 1 1 calc R
C3 C 0.3211(3) 0.02017(18) 0.1713(3) 0.0566(8) Uani 1 1 d .
H3A H 0.2359 0.0069 0.1425 0.068 Uiso 1 1 calc R
H3B H 0.3761 -0.0173 0.1444 0.068 Uiso 1 1 calc R
C4 C 0.3103(3) -0.04853(18) 0.3374(3) 0.0669(9) Uani 1 1 d .
H4A H 0.3624 -0.0861 0.3087 0.100 Uiso 1 1 calc R
H4B H 0.2242 -0.0612 0.3156 0.100 Uiso 1 1 calc R
H4C H 0.3268 -0.0463 0.4200 0.100 Uiso 1 1 calc R
C5 C 0.5106(3) 0.1795(2) 0.4113(4) 0.0797(11) Uani 1 1 d .
H5A H 0.5746 0.2155 0.4356 0.120 Uiso 1 1 calc R
H5B H 0.5125 0.1678 0.3313 0.120 Uiso 1 1 calc R
H5C H 0.5247 0.1345 0.4564 0.120 Uiso 1 1 calc R
C6 C 0.3876(3) 0.28499(17) 0.4303(3) 0.0667(9) Uani 1 1 d .
H6A H 0.4033 0.3053 0.3563 0.080 Uiso 1 1 calc R
H6B H 0.4523 0.3037 0.4881 0.080 Uiso 1 1 calc R
C7 C 0.2699(3) 0.31166(17) 0.4563(3) 0.0697(9) Uani 1 1 d .
H7A H 0.2634 0.3017 0.5370 0.084 Uiso 1 1 calc R
H7B H 0.2670 0.3657 0.4455 0.084 Uiso 1 1 calc R
C8 C 0.0548(3) 0.3058(2) 0.4148(4) 0.0845(12) Uani 1 1 d .
H8A H 0.0556 0.3596 0.4209 0.127 Uiso 1 1 calc R
H8B H 0.0355 0.2843 0.4859 0.127 Uiso 1 1 calc R
H8C H -0.0073 0.2907 0.3532 0.127 Uiso 1 1 calc R
C9 C -0.3200(3) -0.04856(18) 0.3024(2) 0.0511(7) Uani 1 1 d .
C10 C -0.1278(3) -0.12357(16) 0.2980(2) 0.0508(7) Uani 1 1 d .
C11 C -0.1780(2) -0.04727(14) 0.3332(2) 0.0364(5) Uani 1 1 d .
C12 C -0.1051(2) 0.02235(14) 0.28166(19) 0.0346(5) Uani 1 1 d .
C13 C -0.0793(3) 0.01434(16) 0.1555(2) 0.0445(6) Uani 1 1 d .
C14 C -0.1739(3) 0.09696(16) 0.2919(2) 0.0487(7) Uani 1 1 d .

loop_
_atom_site_aniso_label
_atom_site_aniso_U_11
_atom_site_aniso_U_22
_atom_site_aniso_U_33
_atom_site_aniso_U_23
_atom_site_aniso_U_13
_atom_site_aniso_U_12
Cu1 0.0312(2) 0.0433(3) 0.0228(2) 0.00175(16) 0.00252(17) -0.00528(16)
K1 0.0458(3) 0.0386(3) 0.0394(3) -0.0019(2) 0.0134(3) -0.0081(2)
F1 0.0357(9) 0.0945(14) 0.0709(13) -0.0059(10) 0.0068(9) 0.0070(8)
F2 0.0524(11) 0.0921(14) 0.0686(12) 0.0143(10) 0.0004(9) -0.0333(10)
F3 0.0490(10) 0.1060(15) 0.0419(10) 0.0034(9) -0.0128(8) -0.0176(10)
F4 0.0958(15) 0.0452(10) 0.0753(13) 0.0114(9) 0.0158(11) -0.0116(9)
F5 0.0906(14) 0.0621(11) 0.0502(10) -0.0208(8) 0.0080(9) -0.0115(9)
F6 0.0590(11) 0.0534(10) 0.0650(12) 0.0028(8) 0.0114(9) 0.0135(8)
F7 0.0654(11) 0.0719(11) 0.0388(9) -0.0031(8) 0.0192(8) 0.0072(9)
F8 0.0726(11) 0.0716(11) 0.0390(9) 0.0133(8) 0.0091(8) -0.0192(9)
F9 0.0603(11) 0.0957(14) 0.0276(8) 0.0020(8) -0.0069(8) -0.0144(9)
F10 0.0904(14) 0.0439(9) 0.0731(12) 0.0077(8) 0.0109(11) -0.0064(9)
F11 0.0622(11) 0.0717(12) 0.0672(12) 0.0146(9) -0.0063(9) 0.0208(9)
F12 0.0698(11) 0.0578(10) 0.0546(11) -0.0100(8) 0.0156(9) 0.0099(8)
O1 0.0691(14) 0.0664(13) 0.0483(12) 0.0030(10) 0.0159(11) -0.0012(11)
O2 0.0553(12) 0.0551(12) 0.0479(12) -0.0047(9) 0.0077(10) 0.0024(9)
O3 0.0513(12) 0.0438(11) 0.0992(18) -0.0141(11) 0.0067(12) -0.0041(9)
O4 0.0549(13) 0.0517(12) 0.106(2) -0.0192(12) 0.0159(13) 0.0020(10)
O5 0.0376(9) 0.0550(11) 0.0241(8) 0.0021(7) 0.0032(7) -0.0093(8)
O6 0.0343(9) 0.0515(10) 0.0267(8) 0.0036(7) 0.0017(7) -0.0085(8)
C1 0.120(3) 0.071(2) 0.063(2) 0.0174(18) 0.018(2) -0.003(2)
C2 0.0581(18) 0.078(2) 0.0432(17) -0.0115(15) 0.0160(14) -0.0089(16)
C3 0.0560(19) 0.0660(19) 0.0492(18) -0.0154(15) 0.0124(15) -0.0020(15)
C4 0.068(2) 0.061(2) 0.075(2) 0.0040(17) 0.0203(18) 0.0124(16)
C5 0.0476(19) 0.073(2) 0.116(3) -0.026(2) -0.0015(19) 0.0066(16)
C6 0.064(2) 0.0467(17) 0.091(3) -0.0157(16) 0.0155(18) -0.0127(15)
C7 0.078(2) 0.0427(16) 0.087(3) -0.0164(16) 0.0027(19) -0.0008(16)
C8 0.068(2) 0.060(2) 0.130(4) 0.001(2) 0.028(2) 0.0146(18)
C9 0.0434(16) 0.0694(19) 0.0386(15) 0.0056(14) -0.0028(13) -0.0146(14)
C10 0.0629(19) 0.0470(15) 0.0429(16) 0.0004(12) 0.0074(14) -0.0087(13)
C11 0.0353(13) 0.0467(14) 0.0272(12) 0.0011(10) 0.0035(10) -0.0061(10)
C12 0.0360(13) 0.0422(13) 0.0253(12) 0.0015(10) 0.0022(10) -0.0041(10)
C13 0.0441(15) 0.0612(17) 0.0274(13) 0.0060(12) 0.0010(12) -0.0091(13)
C14 0.0525(17) 0.0492(16) 0.0436(16) 0.0042(12) 0.0027(13) 0.0020(13)

loop_
_atom_type_symbol
_atom_type_description
_atom_type_scat_dispersion_real
_atom_type_scat_dispersion_imag
_atom_type_scat_source
C C 0.0033 0.0016 'International Tables Vol C Tables 4.2.6.8 and 6.1.1.4'
H H 0.0000 0.0000 'International Tables Vol C Tables 4.2.6.8 and 6.1.1.4'
O O 0.0106 0.0060 'International Tables Vol C Tables 4.2.6.8 and 6.1.1.4'
F F 0.0171 0.0103 'International Tables Vol C Tables 4.2.6.8 and 6.1.1.4'
K K 0.2009 0.2494 'International Tables Vol C Tables 4.2.6.8 and 6.1.1.4'
Cu Cu 0.3201 1.2651 'International Tables Vol C Tables 4.2.6.8 and 6.1.1.4'

loop_
_geom_angle_atom_site_label_1
_geom_angle_atom_site_label_2
_geom_angle_atom_site_label_3
_geom_angle
_geom_angle_site_symmetry_1
_geom_angle_site_symmetry_3
O5 Cu1 O5 180.0 . 3_556
O5 Cu1 O6 93.78(7) . 3_556
O5 Cu1 O6 86.23(7) 3_556 3_556
O5 Cu1 O6 86.22(7) . .
O5 Cu1 O6 93.77(7) 3_556 .
O6 Cu1 O6 180.0 3_556 .
O5 Cu1 K1 47.83(6) . 3_556
O5 Cu1 K1 132.17(6) 3_556 3_556
O6 Cu1 K1 47.67(5) 3_556 3_556
O6 Cu1 K1 132.33(5) . 3_556
O5 Cu1 K1 132.17(6) . .
O5 Cu1 K1 47.83(6) 3_556 .
O6 Cu1 K1 132.33(5) 3_556 .
O6 Cu1 K1 47.67(5) . .
K1 Cu1 K1 179.999(15) 3_556 .
O6 K1 O5 62.65(6) . 3_556
O6 K1 O3 169.35(7) . .
O5 K1 O3 107.91(7) 3_556 .
O6 K1 O2 87.81(8) . .
O5 K1 O2 91.56(7) 3_556 .
O3 K1 O2 87.55(8) . .
O6 K1 O1 106.76(6) . .
O5 K1 O1 151.99(7) 3_556 .
O3 K1 O1 79.26(8) . .
O2 K1 O1 61.23(7) . .
O6 K1 O4 127.41(7) . .
O5 K1 O4 118.17(7) 3_556 .
O3 K1 O4 60.39(7) . .
O2 K1 O4 140.79(7) . .
O1 K1 O4 89.18(7) . .
O6 K1 F10 51.45(6) . .
O5 K1 F10 98.39(6) 3_556 .
O3 K1 F10 138.21(7) . .
O2 K1 F10 124.24(6) . .
O1 K1 F10 92.55(7) . .
O4 K1 F10 78.76(6) . .
O6 K1 F4 98.66(5) . 3_556
O5 K1 F4 50.67(6) 3_556 3_556
O3 K1 F4 77.06(7) . 3_556
O2 K1 F4 129.55(6) . 3_556
O1 K1 F4 153.15(6) . 3_556
O4 K1 F4 68.15(6) . 3_556
F10 K1 F4 96.69(6) . 3_556
O6 K1 C4 70.97(9) . .
O5 K1 C4 70.69(8) 3_556 .
O3 K1 C4 101.86(9) . .
O2 K1 C4 22.56(7) . .
O1 K1 C4 81.38(8) . .
O4 K1 C4 161.38(8) . .
F10 K1 C4 117.46(7) . .
F4 K1 C4 115.76(7) 3_556 .
O6 K1 C3 85.63(8) . .
O5 K1 C3 109.66(8) 3_556 .
O3 K1 C3 93.58(8) . .
O2 K1 C3 21.98(7) . .
O1 K1 C3 42.33(8) . .
O4 K1 C3 130.32(8) . .
F10 K1 C3 107.65(7) . .
F4 K1 C3 151.48(7) 3_556 .
C4 K1 C3 39.18(8) . .
O6 K1 Cu1 31.81(4) . .
O5 K1 Cu1 31.82(4) 3_556 .
O3 K1 Cu1 139.50(6) . .
O2 K1 Cu1 95.48(7) . .
O1 K1 Cu1 136.71(5) . .
O4 K1 Cu1 123.40(6) . .
F10 K1 Cu1 70.09(5) . .
F4 K1 Cu1 70.01(4) 3_556 .
C4 K1 Cu1 73.26(7) . .
C3 K1 Cu1 104.12(7) . .
C10 F4 K1 113.65(16) . 3_556
C14 F10 K1 113.35(16) . .
C2 O1 C1 112.7(3) . .
C2 O1 K1 116.00(17) . .
C1 O1 K1 121.8(2) . .
C3 O2 C4 112.0(2) . .
C3 O2 K1 111.29(17) . .
C4 O2 K1 109.55(17) . .
C6 O3 C5 116.5(3) . .
C6 O3 K1 119.83(19) . .
C5 O3 K1 119.82(19) . .
C7 O4 C8 116.3(3) . .
C7 O4 K1 112.91(18) . .
C8 O4 K1 114.37(19) . .
C11 O5 Cu1 113.05(14) . .
C11 O5 K1 138.13(15) . 3_556
Cu1 O5 K1 100.36(7) . 3_556
C12 O6 Cu1 112.74(14) . .
C12 O6 K1 136.80(15) . .
Cu1 O6 K1 100.52(7) . .
O1 C2 C3 109.2(2) . .
O2 C3 C2 109.5(2) . .
O2 C3 K1 46.73(13) . .
C2 C3 K1 82.22(17) . .
O2 C4 K1 47.89(14) . .
O3 C6 C7 113.6(3) . .
O4 C7 C6 114.8(3) . .
F1 C9 F3 107.0(2) . .
F1 C9 F2 105.7(2) . .
F3 C9 F2 106.1(2) . .
F1 C9 C11 112.1(2) . .
F3 C9 C11 114.0(2) . .
F2 C9 C11 111.3(2) . .
F6 C10 F5 107.8(2) . .
F6 C10 F4 105.4(2) . .
F5 C10 F4 106.5(2) . .
F6 C10 C11 112.0(2) . .
F5 C10 C11 114.3(2) . .
F4 C10 C11 110.3(2) . .
O5 C11 C9 107.0(2) . .
O5 C11 C10 106.7(2) . .
C9 C11 C10 107.4(2) . .
O5 C11 C12 107.15(18) . .
C9 C11 C12 116.2(2) . .
C10 C11 C12 111.9(2) . .
O6 C12 C14 106.9(2) . .
O6 C12 C13 107.1(2) . .
C14 C12 C13 107.5(2) . .
O6 C12 C11 107.25(18) . .
C14 C12 C11 111.8(2) . .
C13 C12 C11 115.9(2) . .
F9 C13 F7 107.5(2) . .
F9 C13 F8 106.0(2) . .
F7 C13 F8 105.4(2) . .
F9 C13 C12 114.1(2) . .
F7 C13 C12 112.3(2) . .
F8 C13 C12 110.9(2) . .
F11 C14 F10 106.1(2) . .
F11 C14 F12 107.6(2) . .
F10 C14 F12 105.1(2) . .
F11 C14 C12 115.0(2) . .
F10 C14 C12 110.6(2) . .
F12 C14 C12 111.8(2) . .

loop_
_geom_bond_atom_site_label_1
_geom_bond_atom_site_label_2
_geom_bond_distance
_geom_bond_site_symmetry_2
Cu1 O5 1.916(2) .
Cu1 O5 1.916(2) 3_556
Cu1 O6 1.917(2) 3_556
Cu1 O6 1.917(2) .
Cu1 K1 3.5751(16) 3_556
Cu1 K1 3.5751(16) .
K1 O6 2.688(2) .
K1 O5 2.694(2) 3_556
K1 O3 2.731(2) .
K1 O2 2.756(2) .
K1 O1 2.785(3) .
K1 O4 2.811(3) .
K1 F10 3.305(3) .
K1 F4 3.343(3) 3_556
K1 C4 3.500(4) .
K1 C3 3.526(3) .
F1 C9 1.333(4) .
F2 C9 1.349(3) .
F3 C9 1.349(3) .
F4 C10 1.352(3) .
F4 K1 3.343(3) 3_556
F5 C10 1.347(3) .
F6 C10 1.339(4) .
F7 C13 1.338(3) .
F8 C13 1.344(3) .
F9 C13 1.340(3) .
F10 C14 1.349(3) .
F11 C14 1.345(3) .
F12 C14 1.349(3) .
O1 C2 1.422(4) .
O1 C1 1.432(4) .
O2 C3 1.416(4) .
O2 C4 1.425(4) .
O3 C6 1.380(4) .
O3 C5 1.410(4) .
O4 C7 1.377(4) .
O4 C8 1.406(4) .
O5 C11 1.368(3) .
O5 K1 2.694(2) 3_556
O6 C12 1.364(3) .
C2 C3 1.498(5) .
C6 C7 1.453(5) .
C9 C11 1.564(4) .
C10 C11 1.567(4) .
C11 C12 1.654(3) .
C12 C14 1.564(4) .
C12 C13 1.571(4) .
